data_7115899
loop_
_publ_author_name
'Marzio Rancan'
'Jacopo Tessarolo'
'Silvio Quicic'
'Lidia Armelao'

_publ_section_title
;
 Post-assembly guest oxidation in a metallo-supramolecular host and
 structural rearrangement to a coordination polymer
;
_journal_name_full Chem.Commun.
_journal_page_first 13761
_journal_paper_doi 10.1039/C4cc05422A
_journal_volume 50
_journal_year 2014
_chemical_formula_moiety 'C86 H94 Cu5 N3 O22 P'
_chemical_formula_sum 'C86 H94 Cu5 N3 O22 P'
_chemical_formula_weight 1870.31
_space_group_crystal_system triclinic
_space_group_IT_number 2
_space_group_name_Hall '-P 1'
_space_group_name_H-M_alt 'P -1'
_symmetry_space_group_name_Hall '-P 1'
_symmetry_space_group_name_H-M 'P -1'
_atom_sites_solution_hydrogens geom
_atom_sites_solution_primary iterative
_atom_sites_solution_secondary difmap
_audit_creation_date 2014-07-11
_audit_creation_method
;
Olex2 1.2
(compiled 2014.03.20 svn.r2914 for OlexSys, GUI svn.r4816)
;
_cell_angle_alpha 72.532(3)
_cell_angle_beta 66.428(3)
_cell_angle_gamma 68.592(4)
_cell_formula_units_Z 2
_cell_length_a 17.0466(7)
_cell_length_b 18.6805(7)
_cell_length_c 21.1943(5)
_cell_measurement_reflns_used 8273
_cell_measurement_temperature 295.9(5)
_cell_measurement_theta_max 25.2280
_cell_measurement_theta_min 2.6060
_cell_volume 5664.3(4)
_computing_cell_refinement
;
CrysAlisPro, Agilent Technologies,
Version 1.171.36.24 (release 03-12-2012 CrysAlis171 .NET)
(compiled Dec  3 2012,18:21:49)
;
_computing_data_collection
;
CrysAlisPro, Agilent Technologies,
Version 1.171.36.24 (release 03-12-2012 CrysAlis171 .NET)
(compiled Dec  3 2012,18:21:49)
;
_computing_data_reduction
;
CrysAlisPro, Agilent Technologies,
Version 1.171.36.24 (release 03-12-2012 CrysAlis171 .NET)
(compiled Dec  3 2012,18:21:49)
;
_computing_molecular_graphics 'Olex2 (Dolomanov et al., 2009)'
_computing_publication_material 'Olex2 (Dolomanov et al., 2009)'
_computing_structure_refinement 'ShelXL (Sheldrick, 2008)'
_computing_structure_solution 'olex2.solve (Bourhis et al., 2013)'
_diffrn_ambient_temperature 295.9(5)
_diffrn_detector_area_resol_mean 16.1274
_diffrn_measured_fraction_theta_full 0.947
_diffrn_measured_fraction_theta_max 0.947
_diffrn_measurement_device_type 'Xcalibur, Eos, Gemini'
_diffrn_measurement_method '\w scans'
_diffrn_orient_matrix_UB_11 0.0279621000
_diffrn_orient_matrix_UB_12 0.0191903000
_diffrn_orient_matrix_UB_13 0.0016904000
_diffrn_orient_matrix_UB_21 -0.0280215000
_diffrn_orient_matrix_UB_22 0.0051516000
_diffrn_orient_matrix_UB_23 0.0345697000
_diffrn_orient_matrix_UB_31 0.0258740000
_diffrn_orient_matrix_UB_32 -0.0363963000
_diffrn_orient_matrix_UB_33 0.0134281000
_diffrn_radiation_monochromator graphite
_diffrn_radiation_type MoK\a
_diffrn_radiation_wavelength 0.71073
_diffrn_reflns_av_R_equivalents 0.0368
_diffrn_reflns_av_unetI/netI 0.0507
_diffrn_reflns_limit_h_max 19
_diffrn_reflns_limit_h_min -19
_diffrn_reflns_limit_k_max 21
_diffrn_reflns_limit_k_min -16
_diffrn_reflns_limit_l_max 24
_diffrn_reflns_limit_l_min -22
_diffrn_reflns_number 37372
_diffrn_reflns_theta_full 24.66
_diffrn_reflns_theta_max 24.66
_diffrn_reflns_theta_min 2.19
_diffrn_source 'Enhance (Mo) X-ray Source'
_exptl_absorpt_coefficient_mu 0.993
_exptl_absorpt_correction_T_max 1.00000
_exptl_absorpt_correction_T_min 0.74777
_exptl_absorpt_correction_type multi-scan
_exptl_absorpt_process_details
;
CrysAlisPro, Agilent Technologies,
Version 1.171.36.24 (release 03-12-2012 CrysAlis171 .NET)
(compiled Dec  3 2012,18:21:49)
Empirical absorption correction using spherical harmonics,
 implemented in SCALE3 ABSPACK scaling algorithm.
;
_exptl_crystal_colour 'dark blue'
_exptl_crystal_colour_modifier dark
_exptl_crystal_colour_primary blue
_exptl_crystal_density_diffrn 1.097
_exptl_crystal_density_method 'not measured'
_exptl_crystal_description plate
_exptl_crystal_F_000 1934
_exptl_crystal_size_max 0.3
_exptl_crystal_size_mid 0.2
_exptl_crystal_size_min 0.08
_refine_diff_density_max 1.281
_refine_diff_density_min -0.378
_refine_diff_density_rms 0.065
_refine_ls_extinction_method none
_refine_ls_goodness_of_fit_ref 0.994
_refine_ls_hydrogen_treatment constr
_refine_ls_matrix_type full
_refine_ls_number_parameters 1071
_refine_ls_number_reflns 18165
_refine_ls_number_restraints 10
_refine_ls_restrained_S_all 0.995
_refine_ls_R_factor_all 0.0703
_refine_ls_R_factor_gt 0.0528
_refine_ls_shift/su_max 0.002
_refine_ls_shift/su_mean 0.000
_refine_ls_structure_factor_coef Fsqd
_refine_ls_weighting_details 'calc w=1/[\s^2^(Fo^2^)+(0.0948P)^2^+0.0000P] where P=(Fo^2^+2Fc^2^)/3'
_refine_ls_weighting_scheme calc
_refine_ls_wR_factor_gt 0.1510
_refine_ls_wR_factor_ref 0.1619
_reflns_number_gt 12562
_reflns_number_total 18165
_reflns_threshold_expression >2sigma(I)
_cod_data_source_file c4cc05422a2.cif
_cod_data_source_block exp_506_d085
_cod_original_cell_volume 5664.3(3)
_cod_database_code 7115899
_chemical_oxdiff_formula 'C86 H94 Cu5 N3 O22 P1'
_chemical_oxdiff_usercomment '13MR04 CHCl3/EtOH'
_reflns_odcompleteness_completeness 99.86
_reflns_odcompleteness_iscentric 1
_reflns_odcompleteness_theta 23.21
_olex2_refinement_description
;
1. Fixed Uiso
 At 1.2 times of:
  All C(H) groups, All C(H,H) groups
 At 1.5 times of:
  All C(H,H,H) groups, All O(H,H) groups
2. Restrained distances
 O1W-H1Wa = O1W-H1Wb
 0.9 with sigma of 0.01
 H1Wa-H1Wb
 1.387 with sigma of 0.02
 C48A-C47 \\sim C48B-C47
 with sigma of 0.01
3. Restrained planarity
 C59B, C58B, C57B, C56B, C55A, C54A
 with sigma of 0.1
 C59A, C58A, C57A, C56A, C55B, C54B
 with sigma of 0.1
4. Others
 Sof(C48B)=Sof(H48a)=Sof(H48b)=Sof(H48c)=1-FVAR(1)
 Sof(C48A)=Sof(H48d)=Sof(H48e)=Sof(H48f)=FVAR(1)
 Sof(C59B)=Sof(C54B)=Sof(C58B)=Sof(H58B)=Sof(C56B)=Sof(H56B)=Sof(C57B)=
 Sof(H57B)=Sof(C55B)=Sof(H55B)=1-FVAR(2)
 Sof(C59A)=Sof(C58A)=Sof(H58A)=Sof(C57A)=Sof(H57A)=Sof(C56A)=Sof(H56A)=
 Sof(C55A)=Sof(H55A)=Sof(C54A)=FVAR(2)
5.a Rotating group:
 O1W(H1Wa,H1Wb)
5.b Secondary CH2 refined with riding coordinates:
 C85(H85a,H85b), C86(H86a,H86b), C81(H81a,H81b), C83(H83a,H83b), C82(H82a,
 H82b), C84(H84a,H84b)
5.c Aromatic/amide H refined with riding coordinates:
 C7(H7), C8(H8), C9(H9), C10(H10), C72(H72), C26(H26), C74(H74), C71(H71),
 C23(H23), C73(H73), C40(H40), C58B(H58B), C39(H39), C25(H25), C56B(H56B),
 C41(H41), C42(H42), C24(H24), C57B(H57B), C55B(H55B), C58A(H58A), C57A(H57A),
 C56A(H56A), C55A(H55A)
5.d Idealised Me refined as rotating group:
 C16(H16a,H16b,H16c), C76(H76a,H76b,H76c), C5(H5a,H5b,H5c), C64(H64a,H64b,
 H64c), C32(H32a,H32b,H32c), C65(H65a,H65b,H65c), C37(H37a,H37b,H37c), C12(H12a,
 H12b,H12c), C53(H53a,H53b,H53c), C80(H80a,H80b,H80c), C1(H1a,H1b,H1c),
 C44(H44a,H44b,H44c), C69(H69a,H69b,H69c), C21(H21a,H21b,H21c), C33(H33a,H33b,
 H33c), C28(H28a,H28b,H28c), C48B(H48a,H48b,H48c), C17(H17a,H17b,H17c),
 C49(H49a,H49b,H49c), C60(H60a,H60b,H60c), C48A(H48d,H48e,H48f)
;

loop_
_space_group_symop_id
_space_group_symop_operation_xyz
1 'x, y, z'
2 '-x, -y, -z'

loop_
_atom_site_label
_atom_site_type_symbol
_atom_site_fract_x
_atom_site_fract_y
_atom_site_fract_z
_atom_site_U_iso_or_equiv
_atom_site_adp_type
_atom_site_occupancy
_atom_site_calc_flag
_atom_site_disorder_assembly
_atom_site_disorder_group
_atom_site_refinement_flags_posn
Cu1 Cu 0.42732(3) 0.90398(3) 0.59257(2) 0.05396(15) Uani 1 d . . .
Cu2 Cu 0.30928(3) 0.58217(3) 0.64445(3) 0.05821(15) Uani 1 d . . .
Cu3 Cu 0.89657(3) 0.12340(3) 1.14387(3) 0.06129(16) Uani 1 d . . .
Cu4 Cu 0.50900(3) 0.27225(3) 1.11590(2) 0.05787(15) Uani 1 d . . .
Cu5 Cu 0.39320(4) 0.42644(3) 0.89628(3) 0.06745(17) Uani 1 d . . .
P1 P 0.35031(7) 0.66659(5) 0.74824(5) 0.0482(2) Uani 1 d . . .
O1 O 0.34928(18) 0.59327(14) 0.73498(13) 0.0586(7) Uani 1 d . . .
O5 O 0.46423(19) 0.83328(14) 0.53011(13) 0.0633(7) Uani 1 d . . .
O16 O 0.59316(19) 0.27865(17) 1.02325(14) 0.0688(7) Uani 1 d . . .
O8 O 0.3395(2) 0.47117(16) 0.66634(16) 0.0680(7) Uani 1 d . . .
O15 O 0.39850(18) 0.27265(17) 1.19154(14) 0.0708(8) Uani 1 d B . .
O14 O 0.47791(17) 0.38357(16) 1.10012(14) 0.0625(7) Uani 1 d B . .
O3 O 0.39330(17) 0.98491(15) 0.64392(15) 0.0649(7) Uani 1 d . . .
O17 O 0.54279(19) 0.16100(16) 1.12786(15) 0.0654(7) Uani 1 d . . .
O2 O 0.54485(17) 0.86707(14) 0.60011(14) 0.0601(7) Uani 1 d . . .
N1 N 0.38290(18) 0.80727(16) 0.69564(14) 0.0447(7) Uani 1 d . . .
O18 O 0.89712(19) 0.16700(18) 1.04962(15) 0.0739(8) Uani 1 d . . .
O19 O 0.8637(2) 0.03602(17) 1.14343(16) 0.0742(8) Uani 1 d . . .
O21 O 0.91800(18) 0.06842(16) 1.23030(15) 0.0665(7) Uani 1 d . . .
O7 O 0.42886(18) 0.57742(16) 0.58389(13) 0.0645(7) Uani 1 d . . .
O10 O 0.47987(19) 0.47335(15) 0.82195(14) 0.0643(7) Uani 1 d . . .
O11 O 0.4595(3) 0.32675(17) 0.86860(18) 0.0860(10) Uani 1 d . . .
N2 N 0.24946(19) 0.80008(17) 0.80072(15) 0.0487(7) Uani 1 d . . .
O4 O 0.31752(18) 0.95076(16) 0.57214(13) 0.0648(7) Uani 1 d . . .
O6 O 0.27215(17) 0.69316(15) 0.61320(14) 0.0595(7) Uani 1 d . . .
C15 C 0.4401(3) 0.8485(2) 0.4769(2) 0.0599(10) Uani 1 d . . .
O9 O 0.18733(19) 0.58178(16) 0.69069(17) 0.0743(8) Uani 1 d . . .
O12 O 0.3185(2) 0.37550(17) 0.97753(17) 0.0840(9) Uani 1 d . . .
O13 O 0.3373(2) 0.52307(16) 0.93037(14) 0.0692(8) Uani 1 d . . .
N3 N 0.40047(18) 0.74070(16) 0.81112(14) 0.0438(7) Uani 1 d . . .
C27 C 0.6108(3) 0.3508(2) 0.6844(2) 0.0666(11) Uani 1 d . . .
C66 C 0.9843(2) 0.2032(3) 1.1806(2) 0.0610(10) Uani 1 d . . .
C14 C 0.3741(3) 0.9166(2) 0.4601(2) 0.0539(9) Uani 1 d . . .
C46 C 0.3220(3) 0.4057(3) 1.1623(2) 0.0641(11) Uani 1 d B . .
O1W O 0.3047(3) 0.4595(2) 0.82774(17) 0.1035(12) Uani 1 d . . D
H1WA H 0.2927 0.5102 0.8103 0.155 Uiso 1 d . . DGR
H1WB H 0.2466 0.4572 0.8400 0.155 Uiso 1 d . . DGR
C7 C 0.4013(3) 1.0113(3) 0.2715(2) 0.0772(13) Uani 1 d . . .
H7 H 0.4286 1.0478 0.2379 0.093 Uiso 1 calc . . R
C85 C 0.4349(2) 0.7884(2) 0.74282(17) 0.0457(8) Uani 1 d . . .
H85A H 0.4960 0.7607 0.7199 0.055 Uiso 1 calc . . R
H85B H 0.4355 0.8368 0.7504 0.055 Uiso 1 calc . . R
C8 C 0.3544(3) 0.9791(3) 0.2543(3) 0.0873(15) Uani 1 d . . .
H8 H 0.3511 0.9927 0.2093 0.105 Uiso 1 calc . . R
C6 C 0.4097(3) 0.9915(2) 0.3373(2) 0.0591(10) Uani 1 d . . .
C3 C 0.4633(3) 1.0292(2) 0.35347(19) 0.0534(9) Uani 1 d . . .
C86 C 0.2891(2) 0.8451(2) 0.73261(18) 0.0481(9) Uani 1 d . . .
H86A H 0.2854 0.8954 0.7396 0.058 Uiso 1 calc . . R
H86B H 0.2540 0.8547 0.7029 0.058 Uiso 1 calc . . R
C22 C 0.5845(3) 0.3829(2) 0.6244(2) 0.0618(11) Uani 1 d . . .
C11 C 0.3672(3) 0.9384(2) 0.3879(2) 0.0583(10) Uani 1 d . . .
C47 C 0.3280(3) 0.3288(3) 1.1973(2) 0.0673(11) Uani 1 d . . .
C2 C 0.4218(3) 1.1008(2) 0.3758(2) 0.0555(10) Uani 1 d . . .
C81 C 0.3918(3) 0.7359(2) 0.67325(18) 0.0491(9) Uani 1 d . . .
H81A H 0.4540 0.7127 0.6487 0.059 Uiso 1 calc . . R
H81B H 0.3585 0.7497 0.6414 0.059 Uiso 1 calc . . R
C38 C 0.1972(3) 0.4959(2) 1.1167(2) 0.0630(11) Uani 1 d B . .
C45 C 0.4006(3) 0.4298(2) 1.1192(2) 0.0573(10) Uani 1 d . . .
C16 C 0.4832(4) 0.7843(3) 0.4346(3) 0.0908(16) Uani 1 d . . .
H16A H 0.5450 0.7633 0.4310 0.136 Uiso 1 calc . . GR
H16B H 0.4783 0.8049 0.3886 0.136 Uiso 1 calc . . GR
H16C H 0.4539 0.7436 0.4571 0.136 Uiso 1 calc . . GR
C83 C 0.4116(3) 0.6610(2) 0.80290(19) 0.0500(9) Uani 1 d . . .
H83A H 0.3900 0.6299 0.8485 0.060 Uiso 1 calc . . R
H83B H 0.4743 0.6357 0.7819 0.060 Uiso 1 calc . . R
C52 C 0.6439(3) 0.2230(3) 0.9903(2) 0.0622(11) Uani 1 d A . .
C78 C 0.8860(3) 0.2832(2) 1.3377(2) 0.0590(10) Uani 1 d . . .
C68 C 0.9519(3) 0.0865(2) 1.2656(2) 0.0586(10) Uani 1 d . . .
C75 C 0.9752(3) 0.2233(2) 1.3364(2) 0.0613(10) Uani 1 d . . .
C9 C 0.3124(4) 0.9267(3) 0.3032(3) 0.0869(15) Uani 1 d . . .
H9 H 0.2789 0.9053 0.2923 0.104 Uiso 1 calc . . R
O20 O 0.95462(17) 0.19771(17) 1.13636(14) 0.0660(7) Uani 1 d . . .
C19 C 0.4972(3) 0.4435(2) 0.6252(2) 0.0596(10) Uani 1 d . . .
C62 C 0.8461(3) 0.0747(3) 1.0310(2) 0.0696(12) Uani 1 d . . .
C10 C 0.3200(3) 0.9057(3) 0.3697(2) 0.0782(13) Uani 1 d . . .
H10 H 0.2927 0.8689 0.4027 0.094 Uiso 1 calc . . R
C35 C 0.2508(3) 0.4757(2) 1.0461(2) 0.0599(10) Uani 1 d . . .
C30 C 0.5493(3) 0.3714(2) 0.7549(2) 0.0610(10) Uani 1 d . . .
C72 C 1.1415(3) 0.1243(3) 1.3393(3) 0.0939(17) Uani 1 d . . .
H72 H 1.1975 0.0912 1.3395 0.113 Uiso 1 calc . . R
C77 C 0.8063(3) 0.2621(2) 1.3779(2) 0.0542(9) Uani 1 d . . .
C43 C 0.2320(3) 0.4663(3) 1.1711(2) 0.0700(12) Uani 1 d . . .
C13 C 0.3126(3) 0.9591(2) 0.5111(2) 0.0568(10) Uani 1 d . . .
C26 C 0.6951(4) 0.2991(3) 0.6781(3) 0.0889(16) Uani 1 d . . .
H26 H 0.7127 0.2793 0.7177 0.107 Uiso 1 calc . . R
C59B C 0.8225(6) 0.0645(6) 0.9722(5) 0.049(3) Uiso 0.490(16) d A 2 .
C50 C 0.6056(3) 0.1182(3) 1.0851(3) 0.0682(11) Uani 1 d A . .
C76 C 0.8100(3) 0.1802(2) 1.4156(2) 0.0677(11) Uani 1 d . . .
H76A H 0.7557 0.1796 1.4543 0.102 Uiso 1 calc . . GR
H76B H 0.8596 0.1594 1.4328 0.102 Uiso 1 calc . . GR
H76C H 0.8169 0.1488 1.3842 0.102 Uiso 1 calc . . GR
C74 C 1.0160(3) 0.2262(3) 1.3802(3) 0.0798(14) Uani 1 d . . .
H74 H 0.9866 0.2629 1.4095 0.096 Uiso 1 calc . . R
C70 C 1.0192(3) 0.1683(2) 1.2930(2) 0.0612(10) Uani 1 d . . .
C5 C 0.6019(3) 0.9188(3) 0.3097(3) 0.0855(14) Uani 1 d . . .
H5A H 0.6556 0.9254 0.2724 0.128 Uiso 1 calc . . GR
H5B H 0.5636 0.9100 0.2915 0.128 Uiso 1 calc . . GR
H5C H 0.6165 0.8749 0.3448 0.128 Uiso 1 calc . . GR
C63 C 0.8766(3) 0.1414(3) 1.0107(2) 0.0717(12) Uani 1 d A . .
C51 C 0.6608(3) 0.1435(3) 1.0194(2) 0.0588(10) Uani 1 d . . .
C4 C 0.5544(3) 0.9921(2) 0.3419(2) 0.0603(10) Uani 1 d . . .
C18 C 0.4981(3) 0.5197(3) 0.5855(2) 0.0634(11) Uani 1 d . . .
C54B C 0.7322(7) 0.0735(7) 0.9835(6) 0.053(3) Uiso 0.490(16) d A 1 .
C31 C 0.5153(4) 0.3151(3) 0.8079(3) 0.0779(13) Uani 1 d . . .
C71 C 1.1027(3) 0.1193(3) 1.2944(3) 0.0816(14) Uani 1 d . . .
H71 H 1.1332 0.0825 1.2650 0.098 Uiso 1 calc . . R
C20 C 0.4166(3) 0.4235(2) 0.6595(2) 0.0629(11) Uani 1 d . . .
C67 C 0.9789(3) 0.1543(2) 1.2469(2) 0.0606(10) Uani 1 d . . .
C64 C 0.8932(4) 0.1873(4) 0.9372(3) 0.1044(18) Uani 1 d . . .
H64A H 0.8382 0.2237 0.9324 0.157 Uiso 1 calc A . GR
H64B H 0.9168 0.1522 0.9048 0.157 Uiso 1 calc . . GR
H64C H 0.9352 0.2153 0.9276 0.157 Uiso 1 calc . . GR
C82 C 0.2412(2) 0.7275(2) 0.7912(2) 0.0539(9) Uani 1 d . . .
H82A H 0.2029 0.7413 0.7631 0.065 Uiso 1 calc . . R
H82B H 0.2141 0.6986 0.8364 0.065 Uiso 1 calc . . R
C23 C 0.6430(3) 0.3576(3) 0.5625(2) 0.0774(13) Uani 1 d . . .
H23 H 0.6257 0.3772 0.5227 0.093 Uiso 1 calc . . R
C32 C 0.5421(4) 0.2303(3) 0.7991(3) 0.1061(19) Uani 1 d . . .
H32A H 0.5887 0.1996 0.8187 0.159 Uiso 1 calc . . GR
H32B H 0.5630 0.2280 0.7502 0.159 Uiso 1 calc . . GR
H32C H 0.4914 0.2099 0.8228 0.159 Uiso 1 calc . . GR
C65 C 1.0295(4) 0.2663(3) 1.1555(3) 0.1010(17) Uani 1 d . . .
H65A H 1.0535 0.2749 1.1053 0.152 Uiso 1 calc . . GR
H65B H 1.0770 0.2509 1.1745 0.152 Uiso 1 calc . . GR
H65C H 0.9872 0.3136 1.1704 0.152 Uiso 1 calc . . GR
C37 C 0.2562(3) 0.6171(2) 1.0013(2) 0.0743(12) Uani 1 d . . .
H37A H 0.3047 0.6398 0.9741 0.111 Uiso 1 calc . . GR
H37B H 0.2411 0.6181 1.0499 0.111 Uiso 1 calc . . GR
H37C H 0.2054 0.6466 0.9862 0.111 Uiso 1 calc . . GR
C12 C 0.2289(3) 1.0165(3) 0.5008(2) 0.0806(14) Uani 1 d . . .
H12A H 0.1817 0.9918 0.5212 0.121 Uiso 1 calc . . GR
H12B H 0.2379 1.0348 0.4517 0.121 Uiso 1 calc . . GR
H12C H 0.2131 1.0600 0.5231 0.121 Uiso 1 calc . . GR
C36 C 0.2836(3) 0.5340(2) 0.9914(2) 0.0610(10) Uani 1 d . . .
C53 C 0.6831(4) 0.2510(3) 0.9123(2) 0.0911(15) Uani 1 d . . .
H53A H 0.6360 0.2746 0.8921 0.137 Uiso 1 calc A . GR
H53B H 0.7246 0.2074 0.8905 0.137 Uiso 1 calc . . GR
H53C H 0.7133 0.2888 0.9048 0.137 Uiso 1 calc . . GR
C80 C 0.9666(3) 0.3884(3) 1.2764(3) 0.0938(16) Uani 1 d . . .
H80A H 0.9638 0.4259 1.2343 0.141 Uiso 1 calc . . GR
H80B H 1.0174 0.3441 1.2652 0.141 Uiso 1 calc . . GR
H80C H 0.9720 0.4120 1.3084 0.141 Uiso 1 calc . . GR
C1 C 0.3351(3) 1.1503(3) 0.3682(3) 0.0915(16) Uani 1 d . . .
H1A H 0.3037 1.1811 0.4045 0.137 Uiso 1 calc . . GR
H1B H 0.3006 1.1178 0.3716 0.137 Uiso 1 calc . . GR
H1C H 0.3446 1.1843 0.3233 0.137 Uiso 1 calc . . GR
C79 C 0.8836(3) 0.3625(3) 1.3093(2) 0.0685(11) Uani 1 d . . .
C44 C 0.3981(3) 0.5153(2) 1.0930(2) 0.0728(12) Uani 1 d B . .
H44A H 0.4439 0.5249 1.1022 0.109 Uiso 1 calc . . GR
H44B H 0.3409 0.5472 1.1168 0.109 Uiso 1 calc . . GR
H44C H 0.4081 0.5280 1.0436 0.109 Uiso 1 calc . . GR
C69 C 0.9666(3) 0.0246(3) 1.3261(3) 0.0851(14) Uani 1 d . . .
H69A H 0.9167 0.0031 1.3485 0.128 Uiso 1 calc . . GR
H69B H 0.9727 0.0466 1.3589 0.128 Uiso 1 calc . . GR
H69C H 1.0200 -0.0160 1.3101 0.128 Uiso 1 calc . . GR
C61 C 0.8471(3) 0.0234(3) 1.0949(3) 0.0747(13) Uani 1 d A . .
C73 C 1.0982(3) 0.1768(3) 1.3820(3) 0.0910(16) Uani 1 d . . .
H73 H 1.1233 0.1798 1.4125 0.109 Uiso 1 calc . . R
C40 C 0.0628(4) 0.5664(4) 1.1934(4) 0.116(2) Uani 1 d B . .
H40 H 0.0047 0.5988 1.2014 0.140 Uiso 1 calc . . R
C58B C 0.8854(7) 0.0166(7) 0.9247(6) 0.063(3) Uiso 0.490(16) d A 2 .
H58B H 0.9440 -0.0023 0.9248 0.076 Uiso 0.490(16) calc A 2 R
C39 C 0.1110(3) 0.5455(3) 1.1289(3) 0.0869(15) Uani 1 d . . .
H39 H 0.0860 0.5646 1.0933 0.104 Uiso 1 calc B . R
C21 C 0.4151(3) 0.3410(2) 0.6902(3) 0.0861(14) Uani 1 d . . .
H21A H 0.3907 0.3350 0.7403 0.129 Uiso 1 calc . . GR
H21B H 0.4747 0.3071 0.6771 0.129 Uiso 1 calc . . GR
H21C H 0.3789 0.3276 0.6731 0.129 Uiso 1 calc . . GR
C25 C 0.7542(4) 0.2758(3) 0.6160(3) 0.0970(17) Uani 1 d . . .
H25 H 0.8108 0.2420 0.6131 0.116 Uiso 1 calc . . R
C84 C 0.3067(2) 0.7813(2) 0.84395(18) 0.0502(9) Uani 1 d . . .
H84A H 0.3040 0.8294 0.8544 0.060 Uiso 1 calc . . R
H84B H 0.2829 0.7488 0.8880 0.060 Uiso 1 calc . . R
C33 C 0.2128(4) 0.3477(3) 1.0861(3) 0.1092(19) Uani 1 d . . .
H33A H 0.2019 0.3176 1.0626 0.164 Uiso 1 calc . . GR
H33B H 0.1570 0.3778 1.1136 0.164 Uiso 1 calc . . GR
H33C H 0.2462 0.3132 1.1163 0.164 Uiso 1 calc . . GR
C56B C 0.7781(7) 0.0231(7) 0.8768(6) 0.067(3) Uiso 0.490(16) d A 2 .
H56B H 0.7626 0.0084 0.8462 0.081 Uiso 0.490(16) calc A 2 R
C28 C 0.5908(3) 0.4979(3) 0.7165(2) 0.0779(13) Uani 1 d . . .
H28A H 0.5568 0.5384 0.6895 0.117 Uiso 1 calc . . GR
H28B H 0.6427 0.4676 0.6858 0.117 Uiso 1 calc . . GR
H28C H 0.6089 0.5210 0.7414 0.117 Uiso 1 calc . . GR
C34 C 0.2651(3) 0.4019(3) 1.0330(2) 0.0721(12) Uani 1 d . . .
C48B C 0.2457(4) 0.2993(6) 1.2432(5) 0.062(3) Uiso 0.62(3) d B 2 .
H48A H 0.2540 0.2496 1.2336 0.093 Uiso 0.62(3) calc B 2 GR
H48B H 0.1938 0.3361 1.2331 0.093 Uiso 0.62(3) calc B 2 GR
H48C H 0.2380 0.2939 1.2917 0.093 Uiso 0.62(3) calc B 2 GR
C41 C 0.0983(4) 0.5409(4) 1.2445(3) 0.126(2) Uani 1 d . . .
H41 H 0.0658 0.5581 1.2870 0.151 Uiso 1 calc B . R
C29 C 0.5344(3) 0.4456(2) 0.7681(2) 0.0632(11) Uani 1 d . . .
C42 C 0.1822(4) 0.4897(3) 1.2355(3) 0.1008(18) Uani 1 d B . .
H42 H 0.2054 0.4708 1.2722 0.121 Uiso 1 calc . . R
C17 C 0.5824(3) 0.5413(3) 0.5396(2) 0.0791(13) Uani 1 d . . .
H17A H 0.5958 0.5355 0.4926 0.119 Uiso 1 calc . . GR
H17B H 0.6304 0.5076 0.5567 0.119 Uiso 1 calc . . GR
H17C H 0.5750 0.5946 0.5402 0.119 Uiso 1 calc . . GR
C24 C 0.7256(3) 0.3049(3) 0.5574(3) 0.0903(15) Uani 1 d . . .
H24 H 0.7624 0.2886 0.5150 0.108 Uiso 1 calc . . R
C57B C 0.8639(7) -0.0039(7) 0.8778(6) 0.073(3) Uiso 0.490(16) d A 2 .
H57B H 0.9076 -0.0359 0.8468 0.088 Uiso 0.490(16) calc A 2 R
C55B C 0.7108(8) 0.0477(7) 0.9387(6) 0.068(3) Uiso 0.490(16) d A 1 .
H55B H 0.6529 0.0657 0.9372 0.082 Uiso 0.490(16) calc A 1 R
C49 C 0.6123(4) 0.0329(3) 1.1119(3) 0.116(2) Uani 1 d . . .
H49A H 0.6072 0.0205 1.1605 0.174 Uiso 1 calc A . GR
H49B H 0.6689 0.0024 1.0858 0.174 Uiso 1 calc . . GR
H49C H 0.5653 0.0211 1.1065 0.174 Uiso 1 calc . . GR
C60 C 0.8360(4) -0.0567(3) 1.1093(4) 0.121(2) Uani 1 d . . .
H60A H 0.8928 -0.0951 1.1050 0.181 Uiso 1 calc A . GR
H60B H 0.8124 -0.0596 1.0761 0.181 Uiso 1 calc . . GR
H60C H 0.7956 -0.0668 1.1558 0.181 Uiso 1 calc . . GR
C48A C 0.2470(6) 0.3218(10) 1.2598(6) 0.063(5) Uiso 0.38(3) d B 1 .
H48D H 0.2230 0.2845 1.2563 0.095 Uiso 0.38(3) calc B 1 GR
H48E H 0.2031 0.3718 1.2615 0.095 Uiso 0.38(3) calc B 1 GR
H48F H 0.2631 0.3047 1.3016 0.095 Uiso 0.38(3) calc B 1 GR
C59A C 0.8150(7) 0.0418(7) 0.9898(6) 0.059(3) Uiso 0.510(16) d A 1 .
C58A C 0.8763(6) -0.0124(7) 0.9487(6) 0.063(3) Uiso 0.510(16) d A 1 .
H58A H 0.9330 -0.0346 0.9528 0.076 Uiso 0.510(16) calc A 1 R
C57A C 0.8564(7) -0.0345(7) 0.9020(6) 0.072(3) Uiso 0.510(16) d A 1 .
H57A H 0.8996 -0.0704 0.8744 0.086 Uiso 0.510(16) calc A 1 R
C56A C 0.7754(7) -0.0047(8) 0.8962(6) 0.070(3) Uiso 0.510(16) d A 1 .
H56A H 0.7620 -0.0188 0.8640 0.084 Uiso 0.510(16) calc A 1 R
C55A C 0.7152(7) 0.0721(7) 0.9217(5) 0.055(3) Uiso 0.510(16) d A 2 .
H55A H 0.6576 0.0912 0.9196 0.066 Uiso 0.510(16) calc A 2 R
C54A C 0.7331(6) 0.0946(7) 0.9698(6) 0.049(3) Uiso 0.510(16) d A 2 .

loop_
_atom_site_aniso_label
_atom_site_aniso_U_11
_atom_site_aniso_U_22
_atom_site_aniso_U_33
_atom_site_aniso_U_23
_atom_site_aniso_U_13
_atom_site_aniso_U_12
Cu1 0.0547(3) 0.0574(3) 0.0545(3) -0.0009(2) -0.0239(2) -0.0216(2)
Cu2 0.0537(3) 0.0612(3) 0.0643(3) -0.0128(2) -0.0238(3) -0.0151(2)
Cu3 0.0515(3) 0.0745(3) 0.0673(3) -0.0200(3) -0.0223(3) -0.0192(2)
Cu4 0.0495(3) 0.0626(3) 0.0574(3) -0.0132(2) -0.0157(2) -0.0113(2)
Cu5 0.0906(4) 0.0601(3) 0.0547(3) -0.0053(2) -0.0226(3) -0.0297(3)
P1 0.0543(6) 0.0486(5) 0.0471(5) -0.0049(4) -0.0188(5) -0.0209(5)
O1 0.0762(18) 0.0570(15) 0.0558(15) -0.0066(12) -0.0283(15) -0.0285(14)
O5 0.0800(19) 0.0552(15) 0.0558(16) 0.0023(13) -0.0326(16) -0.0185(14)
O16 0.0682(18) 0.0722(18) 0.0592(17) -0.0164(15) -0.0098(15) -0.0208(15)
O8 0.0646(19) 0.0619(17) 0.086(2) -0.0218(15) -0.0281(17) -0.0164(15)
O15 0.0542(17) 0.0702(18) 0.0592(17) 0.0015(14) -0.0114(15) -0.0040(15)
O14 0.0473(16) 0.0659(17) 0.0675(18) -0.0102(14) -0.0175(14) -0.0112(14)
O3 0.0564(16) 0.0647(16) 0.086(2) -0.0162(15) -0.0321(16) -0.0188(14)
O17 0.0626(17) 0.0658(17) 0.0637(17) -0.0200(15) -0.0149(15) -0.0132(15)
O2 0.0540(16) 0.0555(15) 0.0709(18) -0.0017(13) -0.0224(15) -0.0212(13)
N1 0.0447(17) 0.0521(17) 0.0406(16) -0.0034(14) -0.0158(14) -0.0191(14)
O18 0.0700(19) 0.094(2) 0.0744(19) -0.0206(17) -0.0288(17) -0.0309(16)
O19 0.079(2) 0.0729(18) 0.086(2) -0.0237(16) -0.0387(18) -0.0178(16)
O21 0.0610(17) 0.0710(17) 0.0776(19) -0.0174(15) -0.0271(16) -0.0213(14)
O7 0.0623(18) 0.0708(18) 0.0535(16) -0.0049(14) -0.0208(14) -0.0142(15)
O10 0.0763(19) 0.0656(17) 0.0527(16) -0.0179(14) -0.0147(16) -0.0231(15)
O11 0.119(3) 0.0588(18) 0.074(2) -0.0046(16) -0.030(2) -0.0256(18)
N2 0.0473(17) 0.0544(17) 0.0522(18) -0.0114(15) -0.0173(15) -0.0201(14)
O4 0.0633(17) 0.0806(19) 0.0531(16) -0.0051(14) -0.0272(14) -0.0195(15)
O6 0.0491(16) 0.0645(16) 0.0671(17) -0.0109(14) -0.0198(14) -0.0181(14)
C15 0.073(3) 0.061(2) 0.054(2) -0.003(2) -0.024(2) -0.030(2)
O9 0.0569(18) 0.0599(17) 0.100(2) -0.0076(16) -0.0241(17) -0.0174(15)
O12 0.115(3) 0.0711(19) 0.068(2) -0.0022(17) -0.021(2) -0.0460(19)
O13 0.091(2) 0.0666(17) 0.0483(17) -0.0059(14) -0.0132(16) -0.0353(16)
N3 0.0450(17) 0.0463(16) 0.0429(16) -0.0057(13) -0.0183(14) -0.0134(14)
C27 0.073(3) 0.061(2) 0.068(3) -0.023(2) -0.029(2) -0.007(2)
C66 0.043(2) 0.081(3) 0.066(3) -0.019(2) -0.015(2) -0.022(2)
C14 0.064(2) 0.055(2) 0.050(2) 0.0003(19) -0.023(2) -0.029(2)
C46 0.054(2) 0.078(3) 0.042(2) -0.009(2) -0.014(2) -0.002(2)
O1W 0.156(3) 0.088(2) 0.078(2) 0.0115(18) -0.056(2) -0.047(2)
C7 0.075(3) 0.106(4) 0.055(3) -0.002(2) -0.032(2) -0.027(3)
C85 0.045(2) 0.0469(19) 0.047(2) -0.0027(16) -0.0175(18) -0.0166(16)
C8 0.088(4) 0.123(4) 0.068(3) -0.027(3) -0.044(3) -0.020(3)
C6 0.063(3) 0.069(3) 0.053(2) -0.004(2) -0.029(2) -0.021(2)
C3 0.053(2) 0.063(2) 0.050(2) 0.0049(19) -0.025(2) -0.026(2)
C86 0.047(2) 0.049(2) 0.050(2) -0.0034(17) -0.0176(18) -0.0173(17)
C22 0.060(3) 0.066(3) 0.064(3) -0.027(2) -0.021(2) -0.010(2)
C11 0.068(3) 0.065(2) 0.056(2) -0.008(2) -0.029(2) -0.028(2)
C47 0.059(3) 0.073(3) 0.048(2) 0.000(2) -0.014(2) -0.007(2)
C2 0.057(2) 0.054(2) 0.061(2) 0.0105(19) -0.028(2) -0.028(2)
C81 0.054(2) 0.050(2) 0.047(2) -0.0047(17) -0.0199(19) -0.0178(18)
C38 0.049(2) 0.066(3) 0.054(2) 0.003(2) -0.007(2) -0.016(2)
C45 0.062(3) 0.063(2) 0.047(2) -0.012(2) -0.025(2) -0.007(2)
C16 0.122(4) 0.067(3) 0.096(4) -0.026(3) -0.052(4) -0.013(3)
C83 0.060(2) 0.046(2) 0.046(2) -0.0049(17) -0.0218(19) -0.0162(18)
C52 0.055(2) 0.077(3) 0.060(3) -0.024(2) -0.018(2) -0.017(2)
C78 0.052(2) 0.066(3) 0.068(3) -0.013(2) -0.029(2) -0.016(2)
C68 0.046(2) 0.067(3) 0.065(3) -0.019(2) -0.016(2) -0.015(2)
C75 0.050(2) 0.069(3) 0.073(3) -0.013(2) -0.030(2) -0.016(2)
C9 0.091(4) 0.108(4) 0.092(4) -0.033(3) -0.049(3) -0.029(3)
O20 0.0546(16) 0.0860(19) 0.0652(17) -0.0117(15) -0.0202(15) -0.0291(15)
C19 0.064(3) 0.062(3) 0.056(2) -0.021(2) -0.025(2) -0.007(2)
C62 0.053(2) 0.088(3) 0.076(3) -0.043(3) -0.020(2) -0.006(2)
C10 0.095(4) 0.083(3) 0.082(3) -0.008(3) -0.044(3) -0.043(3)
C35 0.059(2) 0.061(2) 0.057(2) 0.008(2) -0.023(2) -0.025(2)
C30 0.068(3) 0.058(2) 0.058(3) -0.012(2) -0.027(2) -0.011(2)
C72 0.062(3) 0.107(4) 0.130(5) -0.040(4) -0.058(3) 0.003(3)
C77 0.055(3) 0.059(2) 0.057(2) -0.016(2) -0.024(2) -0.015(2)
C43 0.058(3) 0.075(3) 0.052(3) -0.003(2) -0.008(2) -0.009(2)
C13 0.064(3) 0.060(2) 0.056(2) 0.005(2) -0.028(2) -0.032(2)
C26 0.095(4) 0.079(3) 0.089(4) -0.030(3) -0.046(3) 0.008(3)
C50 0.062(3) 0.075(3) 0.076(3) -0.025(3) -0.025(3) -0.015(2)
C76 0.066(3) 0.064(3) 0.072(3) -0.007(2) -0.024(2) -0.021(2)
C74 0.065(3) 0.097(3) 0.098(4) -0.035(3) -0.042(3) -0.015(3)
C70 0.046(2) 0.074(3) 0.070(3) -0.016(2) -0.025(2) -0.015(2)
C5 0.080(3) 0.088(3) 0.105(4) -0.034(3) -0.038(3) -0.021(3)
C63 0.050(2) 0.099(3) 0.066(3) -0.033(3) -0.014(2) -0.012(2)
C51 0.050(2) 0.073(3) 0.061(3) -0.026(2) -0.019(2) -0.013(2)
C4 0.066(3) 0.064(3) 0.055(2) -0.003(2) -0.024(2) -0.026(2)
C18 0.057(3) 0.083(3) 0.052(2) -0.020(2) -0.023(2) -0.009(2)
C31 0.101(4) 0.062(3) 0.074(3) -0.014(3) -0.038(3) -0.014(3)
C71 0.053(3) 0.095(3) 0.105(4) -0.037(3) -0.034(3) -0.007(2)
C20 0.073(3) 0.064(3) 0.063(3) -0.022(2) -0.026(2) -0.019(2)
C67 0.045(2) 0.076(3) 0.066(3) -0.025(2) -0.020(2) -0.011(2)
C64 0.109(4) 0.148(5) 0.077(4) -0.017(3) -0.038(3) -0.054(4)
C82 0.053(2) 0.058(2) 0.054(2) -0.0043(18) -0.0179(19) -0.0233(19)
C23 0.084(3) 0.084(3) 0.071(3) -0.030(3) -0.031(3) -0.011(3)
C32 0.152(5) 0.055(3) 0.095(4) -0.018(3) -0.044(4) -0.004(3)
C65 0.110(4) 0.136(5) 0.089(4) -0.009(3) -0.030(3) -0.081(4)
C37 0.085(3) 0.064(3) 0.062(3) -0.002(2) -0.024(3) -0.015(2)
C12 0.079(3) 0.090(3) 0.069(3) -0.004(3) -0.038(3) -0.013(3)
C36 0.069(3) 0.062(3) 0.055(3) -0.002(2) -0.023(2) -0.025(2)
C53 0.091(4) 0.102(4) 0.060(3) -0.016(3) -0.015(3) -0.014(3)
C80 0.059(3) 0.086(3) 0.137(5) -0.017(3) -0.025(3) -0.033(3)
C1 0.073(3) 0.073(3) 0.143(5) -0.002(3) -0.060(3) -0.023(3)
C79 0.061(3) 0.072(3) 0.083(3) -0.013(2) -0.028(2) -0.027(2)
C44 0.064(3) 0.071(3) 0.084(3) -0.015(2) -0.032(3) -0.010(2)
C69 0.099(4) 0.080(3) 0.086(3) -0.018(3) -0.042(3) -0.020(3)
C61 0.063(3) 0.071(3) 0.103(4) -0.040(3) -0.034(3) -0.007(2)
C73 0.072(3) 0.111(4) 0.116(4) -0.040(3) -0.057(3) -0.009(3)
C40 0.063(3) 0.105(4) 0.114(5) -0.001(4) -0.004(4) 0.007(3)
C39 0.055(3) 0.087(3) 0.080(3) 0.002(3) -0.011(3) -0.004(3)
C21 0.086(3) 0.066(3) 0.110(4) -0.032(3) -0.028(3) -0.017(3)
C25 0.084(4) 0.095(4) 0.108(4) -0.053(3) -0.039(4) 0.015(3)
C84 0.052(2) 0.058(2) 0.042(2) -0.0104(18) -0.0128(18) -0.0185(19)
C33 0.136(5) 0.103(4) 0.094(4) 0.006(3) -0.020(4) -0.078(4)
C28 0.080(3) 0.085(3) 0.071(3) -0.033(3) -0.008(3) -0.029(3)
C34 0.088(3) 0.074(3) 0.060(3) 0.008(2) -0.026(3) -0.043(3)
C41 0.103(5) 0.128(5) 0.073(4) -0.027(4) 0.008(4) 0.014(4)
C29 0.071(3) 0.064(3) 0.064(3) -0.009(2) -0.035(3) -0.017(2)
C42 0.093(4) 0.101(4) 0.058(3) -0.015(3) -0.009(3) 0.010(3)
C17 0.059(3) 0.092(3) 0.074(3) -0.014(3) -0.015(2) -0.017(2)
C24 0.076(3) 0.098(4) 0.091(4) -0.050(3) -0.022(3) 0.001(3)
C49 0.131(5) 0.067(3) 0.103(4) -0.018(3) 0.005(4) -0.022(3)
C60 0.144(6) 0.091(4) 0.170(6) -0.031(4) -0.088(5) -0.034(4)

loop_
_atom_type_symbol
_atom_type_description
_atom_type_scat_dispersion_real
_atom_type_scat_dispersion_imag
_atom_type_scat_source
C C 0.0033 0.0016 'International Tables Vol C Tables 4.2.6.8 and 6.1.1.4'
H H 0.0000 0.0000 'International Tables Vol C Tables 4.2.6.8 and 6.1.1.4'
Cu Cu 0.3201 1.2651 'International Tables Vol C Tables 4.2.6.8 and 6.1.1.4'
N N 0.0061 0.0033 'International Tables Vol C Tables 4.2.6.8 and 6.1.1.4'
O O 0.0106 0.0060 'International Tables Vol C Tables 4.2.6.8 and 6.1.1.4'
P P 0.1023 0.0942 'International Tables Vol C Tables 4.2.6.8 and 6.1.1.4'

loop_
_geom_angle_atom_site_label_1
_geom_angle_atom_site_label_2
_geom_angle_atom_site_label_3
_geom_angle
_geom_angle_site_symmetry_1
_geom_angle_site_symmetry_3
O5 Cu1 O2 89.60(12) . .
O5 Cu1 N1 92.83(10) . .
O5 Cu1 O4 89.21(11) . .
O3 Cu1 O5 172.37(11) . .
O3 Cu1 O2 91.50(11) . .
O3 Cu1 N1 94.75(11) . .
O3 Cu1 O4 88.56(11) . .
O2 Cu1 N1 88.65(10) . .
O4 Cu1 O2 171.31(11) . .
O4 Cu1 N1 100.01(10) . .
O8 Cu2 O1 93.95(10) . .
O8 Cu2 O7 90.33(12) . .
O8 Cu2 O6 171.97(11) . .
O8 Cu2 O9 87.23(12) . .
O7 Cu2 O1 88.42(10) . .
O7 Cu2 O6 90.89(12) . .
O7 Cu2 O9 169.06(12) . .
O6 Cu2 O1 94.01(10) . .
O9 Cu2 O1 102.39(12) . .
O9 Cu2 O6 90.09(11) . .
O18 Cu3 O21 169.35(12) . .
O18 Cu3 N2 96.50(11) . 2_667
O18 Cu3 O20 88.53(12) . .
O19 Cu3 O18 91.00(13) . .
O19 Cu3 O21 87.80(12) . .
O19 Cu3 N2 97.44(12) . 2_667
O19 Cu3 O20 167.92(12) . .
O21 Cu3 N2 94.14(11) . 2_667
O20 Cu3 O21 90.43(11) . .
O20 Cu3 N2 94.60(11) . 2_667
O16 Cu4 O15 160.82(12) . .
O14 Cu4 O16 86.90(12) . .
O14 Cu4 O15 90.65(12) . .
O14 Cu4 O17 177.73(12) . .
O17 Cu4 O16 90.87(12) . .
O17 Cu4 O15 91.32(13) . .
O10 Cu5 O1W 91.69(13) . .
O11 Cu5 O10 90.22(14) . .
O11 Cu5 O1W 94.16(14) . .
O12 Cu5 O10 171.82(13) . .
O12 Cu5 O11 88.77(15) . .
O12 Cu5 O13 91.02(13) . .
O12 Cu5 O1W 96.48(14) . .
O13 Cu5 O10 88.95(12) . .
O13 Cu5 O11 172.68(13) . .
O13 Cu5 O1W 93.13(12) . .
O1 P1 C81 117.29(16) . .
O1 P1 C83 119.36(15) . .
O1 P1 C82 114.65(17) . .
C81 P1 C83 100.76(17) . .
C81 P1 C82 100.98(17) . .
C83 P1 C82 100.83(17) . .
P1 O1 Cu2 126.23(14) . .
C15 O5 Cu1 124.8(3) . .
C52 O16 Cu4 127.8(3) . .
C20 O8 Cu2 127.7(3) . .
C47 O15 Cu4 124.7(3) . .
C45 O14 Cu4 126.9(3) . .
C4 O3 Cu1 126.5(3) 2_676 .
C50 O17 Cu4 127.0(3) . .
C2 O2 Cu1 127.1(2) 2_676 .
C85 N1 Cu1 112.3(2) . .
C85 N1 C81 110.8(3) . .
C86 N1 Cu1 104.68(19) . .
C86 N1 C85 108.2(3) . .
C86 N1 C81 111.5(3) . .
C81 N1 Cu1 109.16(19) . .
C63 O18 Cu3 128.3(3) . .
C61 O19 Cu3 128.1(3) . .
C68 O21 Cu3 129.0(3) . .
C18 O7 Cu2 126.4(3) . .
C29 O10 Cu5 125.9(3) . .
C31 O11 Cu5 126.2(3) . .
C86 N2 Cu3 109.3(2) . 2_667
C86 N2 C82 110.3(3) . .
C86 N2 C84 108.2(3) . .
C82 N2 Cu3 107.9(2) . 2_667
C84 N2 Cu3 110.1(2) . 2_667
C84 N2 C82 111.1(3) . .
C13 O4 Cu1 122.9(3) . .
C77 O6 Cu2 128.3(3) 2_667 .
O5 C15 C14 124.5(4) . .
O5 C15 C16 113.8(4) . .
C14 C15 C16 121.5(3) . .
C79 O9 Cu2 129.5(3) 2_667 .
C34 O12 Cu5 128.1(3) . .
C36 O13 Cu5 127.5(3) . .
C85 N3 Cu4 107.61(19) . 2_667
C85 N3 C83 110.7(3) . .
C83 N3 Cu4 107.91(18) . 2_667
C84 N3 Cu4 110.15(19) . 2_667
C84 N3 C85 108.4(3) . .
C84 N3 C83 112.0(3) . .
C22 C27 C30 121.3(4) . .
C26 C27 C22 118.9(4) . .
C26 C27 C30 119.8(4) . .
O20 C66 C67 125.3(4) . .
O20 C66 C65 113.4(4) . .
C67 C66 C65 121.3(4) . .
C15 C14 C11 119.5(4) . .
C13 C14 C15 120.2(3) . .
C13 C14 C11 120.1(3) . .
C47 C46 C45 120.7(4) . .
C47 C46 C43 120.6(4) . .
C45 C46 C43 118.6(4) . .
Cu5 O1W H1WA 110.8 . .
Cu5 O1W H1WB 129.9 . .
H1WA O1W H1WB 94.7 . .
C8 C7 H7 118.9 . .
C8 C7 C6 122.1(5) . .
C6 C7 H7 118.9 . .
N1 C85 H85A 108.7 . .
N1 C85 H85B 108.7 . .
N3 C85 N1 114.1(3) . .
N3 C85 H85A 108.7 . .
N3 C85 H85B 108.7 . .
H85A C85 H85B 107.6 . .
C7 C8 H8 120.1 . .
C7 C8 C9 119.8(4) . .
C9 C8 H8 120.1 . .
C7 C6 C3 119.9(4) . .
C7 C6 C11 118.9(4) . .
C11 C6 C3 121.2(3) . .
C2 C3 C6 119.4(3) . .
C2 C3 C4 122.1(3) . .
C4 C3 C6 118.5(4) . .
N1 C86 H86A 108.6 . .
N1 C86 H86B 108.6 . .
N2 C86 N1 114.8(3) . .
N2 C86 H86A 108.6 . .
N2 C86 H86B 108.6 . .
H86A C86 H86B 107.5 . .
C27 C22 C19 122.5(4) . .
C23 C22 C27 117.7(4) . .
C23 C22 C19 119.8(4) . .
C6 C11 C14 120.1(3) . .
C10 C11 C14 121.5(4) . .
C10 C11 C6 118.4(4) . .
O15 C47 C46 126.2(4) . .
O15 C47 C48B 110.5(5) . .
O15 C47 C48A 119.1(6) . .
C46 C47 C48B 122.9(5) . .
C46 C47 C48A 112.3(7) . .
C48A C47 C48B 24.0(6) . .
O2 C2 C3 125.3(3) 2_676 .
O2 C2 C1 112.9(4) 2_676 .
C3 C2 C1 121.6(4) . .
P1 C81 H81A 109.6 . .
P1 C81 H81B 109.6 . .
N1 C81 P1 110.1(2) . .
N1 C81 H81A 109.6 . .
N1 C81 H81B 109.6 . .
H81A C81 H81B 108.2 . .
C43 C38 C35 120.9(3) . .
C43 C38 C39 118.9(4) . .
C39 C38 C35 120.2(4) . .
O14 C45 C46 124.6(4) . .
O14 C45 C44 113.4(4) . .
C46 C45 C44 122.0(4) . .
C15 C16 H16A 109.5 . .
C15 C16 H16B 109.5 . .
C15 C16 H16C 109.5 . .
H16A C16 H16B 109.5 . .
H16A C16 H16C 109.5 . .
H16B C16 H16C 109.5 . .
P1 C83 H83A 109.6 . .
P1 C83 H83B 109.6 . .
N3 C83 P1 110.1(2) . .
N3 C83 H83A 109.6 . .
N3 C83 H83B 109.6 . .
H83A C83 H83B 108.2 . .
O16 C52 C51 125.7(4) . .
O16 C52 C53 112.8(4) . .
C51 C52 C53 121.4(4) . .
C77 C78 C75 119.7(4) . .
C77 C78 C79 120.3(4) . .
C79 C78 C75 119.0(4) . .
O21 C68 C67 124.4(4) . .
O21 C68 C69 112.9(4) . .
C67 C68 C69 122.5(4) . .
C74 C75 C78 117.1(4) . .
C70 C75 C78 124.4(3) . .
C70 C75 C74 118.4(4) . .
C8 C9 H9 120.4 . .
C8 C9 C10 119.2(4) . .
C10 C9 H9 120.4 . .
C66 O20 Cu3 128.3(3) . .
C18 C19 C22 118.9(4) . .
C20 C19 C22 120.5(4) . .
C20 C19 C18 120.3(4) . .
C63 C62 C59B 110.7(6) . .
C63 C62 C59A 129.1(6) . .
C61 C62 C59B 127.7(6) . .
C61 C62 C63 121.4(4) . .
C61 C62 C59A 109.4(6) . .
C59A C62 C59B 18.5(4) . .
C11 C10 C9 121.6(5) . .
C11 C10 H10 119.2 . .
C9 C10 H10 119.2 . .
C36 C35 C38 118.5(4) . .
C34 C35 C38 120.8(4) . .
C34 C35 C36 120.7(4) . .
C31 C30 C27 119.9(4) . .
C31 C30 C29 120.6(4) . .
C29 C30 C27 119.2(4) . .
C71 C72 H72 119.9 . .
C73 C72 H72 119.9 . .
C73 C72 C71 120.2(4) . .
O6 C77 C78 126.5(4) 2_667 .
O6 C77 C76 113.6(4) 2_667 .
C78 C77 C76 119.9(4) . .
C38 C43 C46 120.7(4) . .
C38 C43 C42 119.6(4) . .
C42 C43 C46 119.7(4) . .
O4 C13 C14 125.1(3) . .
O4 C13 C12 113.7(4) . .
C14 C13 C12 121.1(3) . .
C27 C26 H26 118.4 . .
C25 C26 C27 123.3(4) . .
C25 C26 H26 118.4 . .
C58B C59B C62 120.0(7) . .
C58B C59B C54A 117.9(8) . .
C54A C59B C62 121.6(7) . .
O17 C50 C51 127.0(4) . .
O17 C50 C49 112.2(4) . .
C51 C50 C49 120.8(4) . .
C77 C76 H76A 109.5 . .
C77 C76 H76B 109.5 . .
C77 C76 H76C 109.5 . .
H76A C76 H76B 109.5 . .
H76A C76 H76C 109.5 . .
H76B C76 H76C 109.5 . .
C75 C74 H74 118.7 . .
C73 C74 C75 122.6(4) . .
C73 C74 H74 118.7 . .
C75 C70 C71 118.7(4) . .
C75 C70 C67 123.8(3) . .
C71 C70 C67 117.3(4) . .
H5A C5 H5B 109.5 . .
H5A C5 H5C 109.5 . .
H5B C5 H5C 109.5 . .
C4 C5 H5A 109.5 . .
C4 C5 H5B 109.5 . .
C4 C5 H5C 109.5 . .
O18 C63 C62 125.1(4) . .
O18 C63 C64 113.1(5) . .
C62 C63 C64 121.6(4) . .
C52 C51 C54B 127.5(6) . .
C52 C51 C54A 112.2(6) . .
C50 C51 C52 120.0(4) . .
C50 C51 C54B 112.2(6) . .
C50 C51 C54A 127.3(6) . .
C54A C51 C54B 15.2(5) . .
O3 C4 C3 125.3(4) 2_676 .
O3 C4 C5 112.7(4) 2_676 .
C3 C4 C5 122.1(4) . .
O7 C18 C19 125.2(4) . .
O7 C18 C17 111.9(4) . .
C19 C18 C17 122.8(4) . .
C55B C54B C51 117.2(9) . .
C59A C54B C51 123.2(8) . .
C59A C54B C55B 119.4(10) . .
O11 C31 C30 125.3(4) . .
O11 C31 C32 112.6(5) . .
C30 C31 C32 122.1(5) . .
C72 C71 H71 119.5 . .
C70 C71 C72 121.0(4) . .
C70 C71 H71 119.5 . .
O8 C20 C19 125.2(4) . .
O8 C20 C21 113.4(4) . .
C19 C20 C21 121.3(4) . .
C66 C67 C70 118.5(4) . .
C68 C67 C66 121.6(4) . .
C68 C67 C70 119.0(4) . .
C63 C64 H64A 109.5 . .
C63 C64 H64B 109.5 . .
C63 C64 H64C 109.5 . .
H64A C64 H64B 109.5 . .
H64A C64 H64C 109.5 . .
H64B C64 H64C 109.5 . .
P1 C82 H82A 109.6 . .
P1 C82 H82B 109.6 . .
N2 C82 P1 110.3(2) . .
N2 C82 H82A 109.6 . .
N2 C82 H82B 109.6 . .
H82A C82 H82B 108.1 . .
C22 C23 H23 118.6 . .
C24 C23 C22 122.8(4) . .
C24 C23 H23 118.6 . .
C31 C32 H32A 109.5 . .
C31 C32 H32B 109.5 . .
C31 C32 H32C 109.5 . .
H32A C32 H32B 109.5 . .
H32A C32 H32C 109.5 . .
H32B C32 H32C 109.5 . .
C66 C65 H65A 109.5 . .
C66 C65 H65B 109.5 . .
C66 C65 H65C 109.5 . .
H65A C65 H65B 109.5 . .
H65A C65 H65C 109.5 . .
H65B C65 H65C 109.5 . .
H37A C37 H37B 109.5 . .
H37A C37 H37C 109.5 . .
H37B C37 H37C 109.5 . .
C36 C37 H37A 109.5 . .
C36 C37 H37B 109.5 . .
C36 C37 H37C 109.5 . .
C13 C12 H12A 109.5 . .
C13 C12 H12B 109.5 . .
C13 C12 H12C 109.5 . .
H12A C12 H12B 109.5 . .
H12A C12 H12C 109.5 . .
H12B C12 H12C 109.5 . .
O13 C36 C35 125.3(4) . .
O13 C36 C37 113.3(4) . .
C35 C36 C37 121.4(4) . .
C52 C53 H53A 109.5 . .
C52 C53 H53B 109.5 . .
C52 C53 H53C 109.5 . .
H53A C53 H53B 109.5 . .
H53A C53 H53C 109.5 . .
H53B C53 H53C 109.5 . .
H80A C80 H80B 109.5 . .
H80A C80 H80C 109.5 . .
H80B C80 H80C 109.5 . .
C79 C80 H80A 109.5 . .
C79 C80 H80B 109.5 . .
C79 C80 H80C 109.5 . .
C2 C1 H1A 109.5 . .
C2 C1 H1B 109.5 . .
C2 C1 H1C 109.5 . .
H1A C1 H1B 109.5 . .
H1A C1 H1C 109.5 . .
H1B C1 H1C 109.5 . .
O9 C79 C78 124.7(4) 2_667 .
O9 C79 C80 113.6(4) 2_667 .
C78 C79 C80 121.7(4) . .
C45 C44 H44A 109.5 . .
C45 C44 H44B 109.5 . .
C45 C44 H44C 109.5 . .
H44A C44 H44B 109.5 . .
H44A C44 H44C 109.5 . .
H44B C44 H44C 109.5 . .
C68 C69 H69A 109.5 . .
C68 C69 H69B 109.5 . .
C68 C69 H69C 109.5 . .
H69A C69 H69B 109.5 . .
H69A C69 H69C 109.5 . .
H69B C69 H69C 109.5 . .
O19 C61 C62 125.4(4) . .
O19 C61 C60 113.0(5) . .
C62 C61 C60 121.4(4) . .
C72 C73 C74 119.1(4) . .
C72 C73 H73 120.4 . .
C74 C73 H73 120.4 . .
C39 C40 H40 119.7 . .
C41 C40 H40 119.7 . .
C41 C40 C39 120.7(5) . .
C59B C58B H58B 118.9 . .
C57B C58B C59B 122.3(9) . .
C57B C58B H58B 118.9 . .
C38 C39 H39 119.9 . .
C40 C39 C38 120.2(5) . .
C40 C39 H39 119.9 . .
C20 C21 H21A 109.5 . .
C20 C21 H21B 109.5 . .
C20 C21 H21C 109.5 . .
H21A C21 H21B 109.5 . .
H21A C21 H21C 109.5 . .
H21B C21 H21C 109.5 . .
C26 C25 H25 121.3 . .
C26 C25 C24 117.4(4) . .
C24 C25 H25 121.3 . .
N2 C84 H84A 108.7 . .
N2 C84 H84B 108.7 . .
N3 C84 N2 114.3(3) . .
N3 C84 H84A 108.7 . .
N3 C84 H84B 108.7 . .
H84A C84 H84B 107.6 . .
H33A C33 H33B 109.5 . .
H33A C33 H33C 109.5 . .
H33B C33 H33C 109.5 . .
C34 C33 H33A 109.5 . .
C34 C33 H33B 109.5 . .
C34 C33 H33C 109.5 . .
C57B C56B H56B 120.5 . .
C57B C56B C55A 119.1(10) . .
C55A C56B H56B 120.5 . .
H28A C28 H28B 109.5 . .
H28A C28 H28C 109.5 . .
H28B C28 H28C 109.5 . .
C29 C28 H28A 109.5 . .
C29 C28 H28B 109.5 . .
C29 C28 H28C 109.5 . .
O12 C34 C35 125.5(4) . .
O12 C34 C33 114.5(4) . .
C35 C34 C33 119.9(5) . .
C47 C48B H48A 109.5 . .
C47 C48B H48B 109.5 . .
C47 C48B H48C 109.5 . .
H48A C48B H48B 109.5 . .
H48A C48B H48C 109.5 . .
H48B C48B H48C 109.5 . .
C40 C41 H41 119.5 . .
C40 C41 C42 121.0(5) . .
C42 C41 H41 119.5 . .
O10 C29 C30 126.4(4) . .
O10 C29 C28 114.0(4) . .
C30 C29 C28 119.5(4) . .
C43 C42 H42 120.3 . .
C41 C42 C43 119.5(5) . .
C41 C42 H42 120.3 . .
C18 C17 H17A 109.5 . .
C18 C17 H17B 109.5 . .
C18 C17 H17C 109.5 . .
H17A C17 H17B 109.5 . .
H17A C17 H17C 109.5 . .
H17B C17 H17C 109.5 . .
C23 C24 C25 119.9(5) . .
C23 C24 H24 120.1 . .
C25 C24 H24 120.1 . .
C58B C57B H57B 120.1 . .
C56B C57B C58B 119.9(10) . .
C56B C57B H57B 120.1 . .
C54B C55B H55B 119.7 . .
C56A C55B C54B 120.5(10) . .
C56A C55B H55B 119.7 . .
C50 C49 H49A 109.5 . .
C50 C49 H49B 109.5 . .
C50 C49 H49C 109.5 . .
H49A C49 H49B 109.5 . .
H49A C49 H49C 109.5 . .
H49B C49 H49C 109.5 . .
C61 C60 H60A 109.5 . .
C61 C60 H60B 109.5 . .
C61 C60 H60C 109.5 . .
H60A C60 H60B 109.5 . .
H60A C60 H60C 109.5 . .
H60B C60 H60C 109.5 . .
C47 C48A H48D 109.5 . .
C47 C48A H48E 109.5 . .
C47 C48A H48F 109.5 . .
C54B C59A C62 121.6(8) . .
C54B C59A C58A 118.2(9) . .
C58A C59A C62 119.3(8) . .
C59A C58A H58A 118.9 . .
C57A C58A C59A 122.2(9) . .
C57A C58A H58A 118.9 . .
C58A C57A H57A 120.0 . .
C56A C57A C58A 120.0(9) . .
C56A C57A H57A 120.0 . .
C55B C56A H56A 120.2 . .
C57A C56A C55B 119.5(10) . .
C57A C56A H56A 120.2 . .
C56B C55A H55A 118.3 . .
C56B C55A C54A 123.5(9) . .
C54A C55A H55A 118.3 . .
C59B C54A C51 122.0(7) . .
C55A C54A C59B 117.4(8) . .
C55A C54A C51 120.4(8) . .

loop_
_geom_bond_atom_site_label_1
_geom_bond_atom_site_label_2
_geom_bond_distance
_geom_bond_site_symmetry_2
Cu1 O5 1.916(3) .
Cu1 O3 1.910(3) .
Cu1 O2 1.923(2) .
Cu1 N1 2.432(3) .
Cu1 O4 1.919(2) .
Cu2 O1 2.362(2) .
Cu2 O8 1.901(3) .
Cu2 O7 1.912(3) .
Cu2 O6 1.921(3) .
Cu2 O9 1.913(3) .
Cu3 O18 1.915(3) .
Cu3 O19 1.913(3) .
Cu3 O21 1.917(3) .
Cu3 N2 2.386(3) 2_667
Cu3 O20 1.917(3) .
Cu4 O16 1.913(3) .
Cu4 O15 1.924(3) .
Cu4 O14 1.907(3) .
Cu4 O17 1.908(3) .
Cu5 O10 1.920(3) .
Cu5 O11 1.918(3) .
Cu5 O12 1.908(3) .
Cu5 O13 1.914(3) .
Cu5 O1W 2.302(3) .
P1 O1 1.486(3) .
P1 C81 1.800(4) .
P1 C83 1.805(3) .
P1 C82 1.818(4) .
O5 C15 1.271(4) .
O16 C52 1.270(5) .
O8 C20 1.270(5) .
O15 C47 1.264(5) .
O14 C45 1.264(4) .
O3 C4 1.280(4) 2_676
O17 C50 1.281(5) .
O2 C2 1.267(4) 2_676
N1 C85 1.476(4) .
N1 C86 1.474(4) .
N1 C81 1.483(4) .
O18 C63 1.273(5) .
O19 C61 1.272(5) .
O21 C68 1.283(4) .
O7 C18 1.279(5) .
O10 C29 1.261(5) .
O11 C31 1.283(6) .
N2 Cu3 2.386(3) 2_667
N2 C86 1.468(4) .
N2 C82 1.492(4) .
N2 C84 1.479(4) .
O4 C13 1.290(4) .
O6 C77 1.264(4) 2_667
C15 C14 1.420(5) .
C15 C16 1.503(6) .
O9 C79 1.276(5) 2_667
O12 C34 1.273(5) .
O13 C36 1.276(5) .
N3 Cu4 2.499(3) 2_667
N3 C85 1.470(4) .
N3 C83 1.486(4) .
N3 C84 1.468(4) .
C27 C22 1.408(5) .
C27 C30 1.510(6) .
C27 C26 1.388(6) .
C66 O20 1.274(4) .
C66 C67 1.414(6) .
C66 C65 1.491(6) .
C14 C11 1.502(5) .
C14 C13 1.378(5) .
C46 C47 1.393(6) .
C46 C45 1.429(6) .
C46 C43 1.516(6) .
O1W H1WA 0.8864 .
O1W H1WB 0.9317 .
C7 H7 0.9300 .
C7 C8 1.360(7) .
C7 C6 1.384(5) .
C85 H85A 0.9700 .
C85 H85B 0.9700 .
C8 H8 0.9300 .
C8 C9 1.361(7) .
C6 C3 1.520(5) .
C6 C11 1.386(5) .
C3 C2 1.392(5) .
C3 C4 1.403(5) .
C86 H86A 0.9700 .
C86 H86B 0.9700 .
C22 C19 1.502(6) .
C22 C23 1.385(6) .
C11 C10 1.385(5) .
C47 C48B 1.539(7) .
C47 C48A 1.497(8) .
C2 O2 1.267(4) 2_676
C2 C1 1.473(5) .
C81 H81A 0.9700 .
C81 H81B 0.9700 .
C38 C35 1.488(6) .
C38 C43 1.382(5) .
C38 C39 1.389(6) .
C45 C44 1.517(6) .
C16 H16A 0.9600 .
C16 H16B 0.9600 .
C16 H16C 0.9600 .
C83 H83A 0.9700 .
C83 H83B 0.9700 .
C52 C51 1.397(6) .
C52 C53 1.518(6) .
C78 C75 1.519(5) .
C78 C77 1.411(6) .
C78 C79 1.413(6) .
C68 C67 1.397(6) .
C68 C69 1.484(6) .
C75 C74 1.386(5) .
C75 C70 1.384(6) .
C9 H9 0.9300 .
C9 C10 1.389(6) .
C19 C18 1.422(6) .
C19 C20 1.404(6) .
C62 C59B 1.533(9) .
C62 C63 1.407(7) .
C62 C61 1.407(7) .
C62 C59A 1.532(10) .
C10 H10 0.9300 .
C35 C36 1.418(5) .
C35 C34 1.402(6) .
C30 C31 1.386(6) .
C30 C29 1.408(6) .
C72 H72 0.9300 .
C72 C71 1.399(6) .
C72 C73 1.339(6) .
C77 O6 1.264(4) 2_667
C77 C76 1.491(5) .
C43 C42 1.392(6) .
C13 C12 1.492(5) .
C26 H26 0.9300 .
C26 C25 1.378(7) .
C59B C58B 1.393(12) .
C59B C54A 1.436(13) .
C50 C51 1.389(6) .
C50 C49 1.500(7) .
C76 H76A 0.9600 .
C76 H76B 0.9600 .
C76 H76C 0.9600 .
C74 H74 0.9300 .
C74 C73 1.376(6) .
C70 C71 1.390(5) .
C70 C67 1.521(5) .
C5 H5A 0.9600 .
C5 H5B 0.9600 .
C5 H5C 0.9600 .
C5 C4 1.518(6) .
C63 C64 1.505(7) .
C51 C54B 1.570(11) .
C51 C54A 1.476(10) .
C4 O3 1.280(4) 2_676
C18 C17 1.498(6) .
C54B C55B 1.396(14) .
C54B C59A 1.362(14) .
C31 C32 1.528(6) .
C71 H71 0.9300 .
C20 C21 1.488(6) .
C64 H64A 0.9600 .
C64 H64B 0.9600 .
C64 H64C 0.9600 .
C82 H82A 0.9700 .
C82 H82B 0.9700 .
C23 H23 0.9300 .
C23 C24 1.377(6) .
C32 H32A 0.9600 .
C32 H32B 0.9600 .
C32 H32C 0.9600 .
C65 H65A 0.9600 .
C65 H65B 0.9600 .
C65 H65C 0.9600 .
C37 H37A 0.9600 .
C37 H37B 0.9600 .
C37 H37C 0.9600 .
C37 C36 1.504(6) .
C12 H12A 0.9600 .
C12 H12B 0.9600 .
C12 H12C 0.9600 .
C53 H53A 0.9600 .
C53 H53B 0.9600 .
C53 H53C 0.9600 .
C80 H80A 0.9600 .
C80 H80B 0.9600 .
C80 H80C 0.9600 .
C80 C79 1.494(6) .
C1 H1A 0.9600 .
C1 H1B 0.9600 .
C1 H1C 0.9600 .
C79 O9 1.276(5) 2_667
C44 H44A 0.9600 .
C44 H44B 0.9600 .
C44 H44C 0.9600 .
C69 H69A 0.9600 .
C69 H69B 0.9600 .
C69 H69C 0.9600 .
C61 C60 1.504(7) .
C73 H73 0.9300 .
C40 H40 0.9300 .
C40 C39 1.372(8) .
C40 C41 1.332(8) .
C58B H58B 0.9300 .
C58B C57B 1.376(13) .
C39 H39 0.9300 .
C21 H21A 0.9600 .
C21 H21B 0.9600 .
C21 H21C 0.9600 .
C25 H25 0.9300 .
C25 C24 1.401(7) .
C84 H84A 0.9700 .
C84 H84B 0.9700 .
C33 H33A 0.9600 .
C33 H33B 0.9600 .
C33 H33C 0.9600 .
C33 C34 1.502(6) .
C56B H56B 0.9300 .
C56B C57B 1.370(14) .
C56B C55A 1.372(13) .
C28 H28A 0.9600 .
C28 H28B 0.9600 .
C28 H28C 0.9600 .
C28 C29 1.509(6) .
C48B H48A 0.9600 .
C48B H48B 0.9600 .
C48B H48C 0.9600 .
C41 H41 0.9300 .
C41 C42 1.374(7) .
C42 H42 0.9300 .
C17 H17A 0.9600 .
C17 H17B 0.9600 .
C17 H17C 0.9600 .
C24 H24 0.9300 .
C57B H57B 0.9300 .
C55B H55B 0.9300 .
C55B C56A 1.388(14) .
C49 H49A 0.9600 .
C49 H49B 0.9600 .
C49 H49C 0.9600 .
C60 H60A 0.9600 .
C60 H60B 0.9600 .
C60 H60C 0.9600 .
C48A H48D 0.9600 .
C48A H48E 0.9600 .
C48A H48F 0.9600 .
C59A C58A 1.380(12) .
C58A H58A 0.9300 .
C58A C57A 1.374(12) .
C57A H57A 0.9300 .
C57A C56A 1.329(13) .
C56A H56A 0.9300 .
C55A H55A 0.9300 .
C55A C54A 1.381(12) .

loop_
_geom_hbond_atom_site_label_D
_geom_hbond_atom_site_label_H
_geom_hbond_atom_site_label_A
_geom_hbond_distance_DH
_geom_hbond_distance_HA
_geom_hbond_distance_DA
_geom_hbond_angle_DHA
O1W H1WA O1 0.89 2.06 2.816(4) 142.0

loop_
_geom_torsion_atom_site_label_1
_geom_torsion_atom_site_label_2
_geom_torsion_atom_site_label_3
_geom_torsion_atom_site_label_4
_geom_torsion
_geom_torsion_site_symmetry_1
_geom_torsion_site_symmetry_4
Cu1 O5 C15 C14 -7.6(6) . .
Cu1 O5 C15 C16 176.6(3) . .
Cu1 N1 C85 N3 170.1(2) . .
Cu1 N1 C86 N2 -174.8(2) . .
Cu1 N1 C81 P1 -175.06(14) . .
Cu1 O4 C13 C14 21.4(5) . .
Cu1 O4 C13 C12 -162.9(3) . .
Cu2 O8 C20 C19 -9.2(6) . .
Cu2 O8 C20 C21 172.6(3) . .
Cu2 O7 C18 C19 10.9(5) . .
Cu2 O7 C18 C17 -169.4(3) . .
Cu3 O18 C63 C62 1.8(6) . .
Cu3 O18 C63 C64 -174.7(3) . .
Cu3 O19 C61 C62 -2.9(6) . .
Cu3 O19 C61 C60 172.0(4) . .
Cu3 O21 C68 C67 1.5(6) . .
Cu3 O21 C68 C69 -173.8(3) . .
Cu3 N2 C86 N1 174.6(2) 2_667 .
Cu3 N2 C82 P1 179.42(15) 2_667 .
Cu3 N2 C84 N3 -174.4(2) 2_667 .
Cu4 O16 C52 C51 -12.6(6) . .
Cu4 O16 C52 C53 164.5(3) . .
Cu4 O15 C47 C46 -17.6(6) . .
Cu4 O15 C47 C48B 156.4(6) . .
Cu4 O15 C47 C48A -178.8(10) . .
Cu4 O14 C45 C46 5.9(5) . .
Cu4 O14 C45 C44 -175.2(2) . .
Cu4 O17 C50 C51 -2.5(6) . .
Cu4 O17 C50 C49 -179.6(3) . .
Cu4 N3 C85 N1 -174.9(2) 2_667 .
Cu4 N3 C83 P1 -178.24(16) 2_667 .
Cu4 N3 C84 N2 173.2(2) 2_667 .
Cu5 O10 C29 C30 -7.1(5) . .
Cu5 O10 C29 C28 176.5(3) . .
Cu5 O11 C31 C30 11.6(7) . .
Cu5 O11 C31 C32 -168.5(3) . .
Cu5 O12 C34 C35 -0.6(7) . .
Cu5 O12 C34 C33 177.4(3) . .
Cu5 O13 C36 C35 -3.4(6) . .
Cu5 O13 C36 C37 176.9(3) . .
O1 Cu2 O8 C20 -68.0(3) . .
O1 Cu2 O7 C18 72.9(3) . .
O1 Cu2 O6 C77 -105.4(3) . 2_667
O1 Cu2 O9 C79 99.0(4) . 2_667
O1 P1 C81 N1 176.5(2) . .
O1 P1 C83 N3 -177.8(2) . .
O1 P1 C82 N2 -178.9(2) . .
O5 Cu1 O3 C4 -84.5(9) . 2_676
O5 Cu1 O2 C2 164.8(3) . 2_676
O5 Cu1 N1 C85 118.1(2) . .
O5 Cu1 N1 C86 -124.8(2) . .
O5 Cu1 N1 C81 -5.2(2) . .
O5 Cu1 O4 C13 -35.8(3) . .
O5 C15 C14 C11 164.6(4) . .
O5 C15 C14 C13 -20.2(6) . .
O16 Cu4 O15 C47 -56.6(6) . .
O16 Cu4 O14 C45 140.6(3) . .
O16 Cu4 O17 C50 4.8(3) . .
O16 C52 C51 C50 15.8(6) . .
O16 C52 C51 C54B -171.1(6) . .
O16 C52 C51 C54A -171.1(5) . .
O8 Cu2 O1 P1 174.9(2) . .
O8 Cu2 O7 C18 -21.0(3) . .
O8 Cu2 O6 C77 67.5(10) . 2_667
O8 Cu2 O9 C79 -167.5(4) . 2_667
O15 Cu4 O16 C52 -94.2(5) . .
O15 Cu4 O14 C45 -20.3(3) . .
O15 Cu4 O17 C50 165.8(3) . .
O14 Cu4 O16 C52 -177.2(3) . .
O14 Cu4 O15 C47 25.9(4) . .
O14 Cu4 O17 C50 15(3) . .
O3 Cu1 O5 C15 -43.7(10) . .
O3 Cu1 O2 C2 -7.6(3) . 2_676
O3 Cu1 N1 C85 -62.8(2) . .
O3 Cu1 N1 C86 54.3(2) . .
O3 Cu1 N1 C81 173.8(2) . .
O3 Cu1 O4 C13 136.9(3) . .
O17 Cu4 O16 C52 2.4(3) . .
O17 Cu4 O15 C47 -153.0(4) . .
O17 Cu4 O14 C45 130(3) . .
O17 C50 C51 C52 -7.8(6) . .
O17 C50 C51 C54B 178.0(5) . .
O17 C50 C51 C54A -179.8(6) . .
O2 Cu1 O5 C15 -142.1(3) . .
O2 Cu1 O3 C4 13.8(3) . 2_676
O2 Cu1 N1 C85 28.6(2) . .
O2 Cu1 N1 C86 145.7(2) . .
O2 Cu1 N1 C81 -94.8(2) . .
O2 Cu1 O4 C13 46.4(9) . .
N1 Cu1 O5 C15 129.3(3) . .
N1 Cu1 O3 C4 102.6(3) . 2_676
N1 Cu1 O2 C2 -102.3(3) . 2_676
N1 Cu1 O4 C13 -128.5(3) . .
O18 Cu3 O19 C61 -2.7(4) . .
O18 Cu3 O21 C68 89.5(7) . .
O18 Cu3 O20 C66 -174.9(3) . .
O19 Cu3 O18 C63 3.2(4) . .
O19 Cu3 O21 C68 173.3(3) . .
O19 Cu3 O20 C66 -86.9(7) . .
O21 Cu3 O18 C63 86.6(7) . .
O21 Cu3 O19 C61 -172.1(4) . .
O21 Cu3 O20 C66 -5.5(3) . .
O21 C68 C67 C66 -10.4(6) . .
O21 C68 C67 C70 -179.3(3) . .
O7 Cu2 O1 P1 84.7(2) . .
O7 Cu2 O8 C20 20.4(3) . .
O7 Cu2 O6 C77 166.1(3) . 2_667
O7 Cu2 O9 C79 -90.3(7) . 2_667
O10 Cu5 O11 C31 -22.3(4) . .
O10 Cu5 O12 C34 80.8(10) . .
O10 Cu5 O13 C36 -161.0(3) . .
O11 Cu5 O10 C29 20.1(3) . .
O11 Cu5 O12 C34 163.8(4) . .
O11 Cu5 O13 C36 -77.5(12) . .
N2 Cu3 O18 C63 -94.4(3) 2_667 .
N2 Cu3 O19 C61 94.0(4) 2_667 .
N2 Cu3 O21 C68 -89.4(3) 2_667 .
N2 Cu3 O20 C66 88.7(3) 2_667 .
O4 Cu1 O5 C15 29.3(3) . .
O4 Cu1 O3 C4 -157.5(3) . 2_676
O4 Cu1 O2 C2 82.7(8) . 2_676
O4 Cu1 N1 C85 -152.2(2) . .
O4 Cu1 N1 C86 -35.1(2) . .
O4 Cu1 N1 C81 84.5(2) . .
O6 Cu2 O1 P1 -6.1(2) . .
O6 Cu2 O8 C20 119.1(8) . .
O6 Cu2 O7 C18 166.9(3) . .
O6 Cu2 O9 C79 4.9(4) . 2_667
C15 C14 C11 C6 -95.2(5) . .
C15 C14 C11 C10 83.8(5) . .
C15 C14 C13 O4 12.5(6) . .
C15 C14 C13 C12 -162.9(4) . .
O9 Cu2 O1 P1 -97.0(2) . .
O9 Cu2 O8 C20 -170.3(3) . .
O9 Cu2 O7 C18 -98.0(7) . .
O9 Cu2 O6 C77 -2.9(3) . 2_667
O12 Cu5 O10 C29 102.9(9) . .
O12 Cu5 O11 C31 165.8(4) . .
O12 Cu5 O13 C36 10.8(3) . .
O13 Cu5 O10 C29 -167.2(3) . .
O13 Cu5 O11 C31 -105.8(11) . .
O13 Cu5 O12 C34 -8.9(4) . .
C27 C22 C19 C18 114.6(5) . .
C27 C22 C19 C20 -70.9(5) . .
C27 C22 C23 C24 -1.8(7) . .
C27 C30 C31 O11 -176.6(4) . .
C27 C30 C31 C32 3.5(7) . .
C27 C30 C29 O10 174.1(4) . .
C27 C30 C29 C28 -9.7(5) . .
C27 C26 C25 C24 -1.5(9) . .
C14 C11 C10 C9 179.0(4) . .
C46 C43 C42 C41 -176.0(6) . .
O1W Cu5 O10 C29 -74.1(3) . .
O1W Cu5 O11 C31 69.4(4) . .
O1W Cu5 O12 C34 -102.2(4) . .
O1W Cu5 O13 C36 107.3(3) . .
C7 C8 C9 C10 -1.6(8) . .
C7 C6 C3 C2 86.1(5) . .
C7 C6 C3 C4 -90.8(5) . .
C7 C6 C11 C14 -179.2(4) . .
C7 C6 C11 C10 1.7(6) . .
C85 N1 C86 N2 -54.9(4) . .
C85 N1 C81 P1 60.8(3) . .
C85 N3 C83 P1 -60.7(3) . .
C85 N3 C84 N2 55.7(4) . .
C8 C7 C6 C3 179.7(4) . .
C8 C7 C6 C11 -1.5(7) . .
C8 C9 C10 C11 1.9(8) . .
C6 C7 C8 C9 1.4(8) . .
C6 C3 C2 O2 169.8(3) . 2_676
C6 C3 C2 C1 -15.1(6) . .
C6 C3 C4 O3 -176.7(4) . 2_676
C6 C3 C4 C5 4.0(6) . .
C6 C11 C10 C9 -1.9(7) . .
C3 C6 C11 C14 -0.4(6) . .
C3 C6 C11 C10 -179.6(4) . .
C86 N1 C85 N3 55.1(4) . .
C86 N1 C81 P1 -59.9(3) . .
C86 N2 C82 P1 60.1(3) . .
C86 N2 C84 N3 -55.0(4) . .
C22 C27 C30 C31 112.5(5) . .
C22 C27 C30 C29 -74.0(5) . .
C22 C27 C26 C25 -1.7(8) . .
C22 C19 C18 O7 -177.0(3) . .
C22 C19 C18 C17 3.4(6) . .
C22 C19 C20 O8 176.0(3) . .
C22 C19 C20 C21 -5.8(6) . .
C22 C23 C24 C25 -1.4(8) . .
C11 C14 C13 O4 -172.3(3) . .
C11 C14 C13 C12 12.3(6) . .
C11 C6 C3 C2 -92.6(5) . .
C11 C6 C3 C4 90.5(5) . .
C47 C46 C45 O14 12.1(6) . .
C47 C46 C45 C44 -166.7(4) . .
C47 C46 C43 C38 -109.7(5) . .
C47 C46 C43 C42 67.3(6) . .
C2 C3 C4 O3 6.5(6) . 2_676
C2 C3 C4 C5 -172.8(4) . .
C81 P1 O1 Cu2 -40.5(3) . .
C81 P1 C83 N3 52.2(3) . .
C81 P1 C82 N2 -51.8(3) . .
C81 N1 C85 N3 -67.5(4) . .
C81 N1 C86 N2 67.3(3) . .
C38 C35 C36 O13 172.8(4) . .
C38 C35 C36 C37 -7.4(6) . .
C38 C35 C34 O12 -170.8(4) . .
C38 C35 C34 C33 11.3(6) . .
C38 C43 C42 C41 1.0(9) . .
C45 C46 C47 O15 -5.6(7) . .
C45 C46 C47 C48B -178.9(7) . .
C45 C46 C47 C48A 156.7(9) . .
C45 C46 C43 C38 72.4(6) . .
C45 C46 C43 C42 -110.7(5) . .
C16 C15 C14 C11 -19.9(6) . .
C16 C15 C14 C13 155.3(4) . .
C83 P1 O1 Cu2 -162.58(18) . .
C83 P1 C81 N1 -52.2(3) . .
C83 P1 C82 N2 51.6(3) . .
C83 N3 C85 N1 67.4(4) . .
C83 N3 C84 N2 -66.7(4) . .
C52 C51 C54B C55B -80.1(11) . .
C52 C51 C54B C59A 94.7(13) . .
C52 C51 C54A C59B 100.1(11) . .
C52 C51 C54A C55A -84.1(10) . .
C78 C75 C74 C73 -177.8(5) . .
C78 C75 C70 C71 176.8(4) . .
C78 C75 C70 C67 -7.4(7) . .
C75 C78 C77 O6 175.9(3) . 2_667
C75 C78 C77 C76 -3.3(5) . .
C75 C78 C79 O9 -177.8(4) . 2_667
C75 C78 C79 C80 1.6(6) . .
C75 C74 C73 C72 0.9(9) . .
C75 C70 C71 C72 0.9(7) . .
C75 C70 C67 C66 83.7(5) . .
C75 C70 C67 C68 -107.0(5) . .
O20 Cu3 O18 C63 171.1(3) . .
O20 Cu3 O19 C61 -90.3(6) . .
O20 Cu3 O21 C68 5.2(3) . .
O20 C66 C67 C68 10.1(6) . .
O20 C66 C67 C70 179.1(4) . .
C19 C22 C23 C24 177.0(5) . .
C62 C59B C58B C57B 170.1(9) . .
C62 C59B C54A C51 6.1(18) . .
C62 C59B C54A C55A -169.9(9) . .
C62 C59A C58A C57A -169.2(9) . .
C35 C38 C43 C46 -6.7(7) . .
C35 C38 C43 C42 176.4(5) . .
C35 C38 C39 C40 -177.6(5) . .
C30 C27 C22 C19 4.6(7) . .
C30 C27 C22 C23 -176.6(4) . .
C30 C27 C26 C25 178.2(5) . .
C77 C78 C75 C74 -98.5(5) . .
C77 C78 C75 C70 83.7(5) . .
C77 C78 C79 O9 -9.3(6) . 2_667
C77 C78 C79 C80 170.1(4) . .
C43 C46 C47 O15 176.5(4) . .
C43 C46 C47 C48B 3.2(8) . .
C43 C46 C47 C48A -21.2(10) . .
C43 C46 C45 O14 -169.9(3) . .
C43 C46 C45 C44 11.2(5) . .
C43 C38 C35 C36 -107.7(5) . .
C43 C38 C35 C34 75.2(6) . .
C43 C38 C39 C40 1.9(8) . .
C13 C14 C11 C6 89.5(5) . .
C13 C14 C11 C10 -91.4(5) . .
C26 C27 C22 C19 -175.5(4) . .
C26 C27 C22 C23 3.3(7) . .
C26 C27 C30 C31 -67.4(6) . .
C26 C27 C30 C29 106.1(5) . .
C26 C25 C24 C23 3.0(8) . .
C59B C62 C63 O18 176.5(5) . .
C59B C62 C63 C64 -7.2(7) . .
C59B C62 C61 O19 -176.9(6) . .
C59B C62 C61 C60 8.6(8) . .
C59B C62 C59A C54B -79(2) . .
C59B C62 C59A C58A 90(2) . .
C59B C58B C57B C56B -0.1(13) . .
C50 C51 C54B C55B 93.5(10) . .
C50 C51 C54B C59A -91.6(13) . .
C50 C51 C54A C59B -87.5(12) . .
C50 C51 C54A C55A 88.4(10) . .
C74 C75 C70 C71 -1.0(7) . .
C74 C75 C70 C67 174.8(4) . .
C70 C75 C74 C73 0.2(7) . .
C63 C62 C59B C58B 94.2(8) . .
C63 C62 C59B C54A -94.3(11) . .
C63 C62 C61 O19 9.4(7) . .
C63 C62 C61 C60 -165.1(5) . .
C63 C62 C59A C54B -78.4(13) . .
C63 C62 C59A C58A 90.7(9) . .
C51 C54B C55B C56A 169.3(14) . .
C51 C54B C59A C62 -2.4(19) . .
C51 C54B C59A C58A -171.6(9) . .
C4 C3 C2 O2 -13.4(6) . 2_676
C4 C3 C2 C1 161.7(4) . .
C18 C19 C20 O8 -9.5(6) . .
C18 C19 C20 C21 168.6(4) . .
C54B C51 C54A C59B -80(3) . .
C54B C51 C54A C55A 96(3) . .
C54B C55B C56A C57A 5(2) . .
C54B C59A C58A C57A 0.3(13) . .
C31 C30 C29 O10 -12.5(6) . .
C31 C30 C29 C28 163.8(4) . .
C71 C72 C73 C74 -1.0(9) . .
C71 C70 C67 C66 -100.4(5) . .
C71 C70 C67 C68 68.9(5) . .
C20 C19 C18 O7 8.4(6) . .
C20 C19 C18 C17 -171.2(4) . .
C67 C66 O20 Cu3 -0.9(6) . .
C67 C70 C71 C72 -175.2(5) . .
C82 P1 O1 Cu2 77.7(2) . .
C82 P1 C81 N1 51.2(3) . .
C82 P1 C83 N3 -51.3(3) . .
C82 N2 C86 N1 -67.0(3) . .
C82 N2 C84 N3 66.2(4) . .
C23 C22 C19 C18 -64.3(5) . .
C23 C22 C19 C20 110.3(5) . .
C65 C66 O20 Cu3 177.3(3) . .
C65 C66 C67 C68 -168.0(4) . .
C65 C66 C67 C70 1.0(6) . .
C36 C35 C34 O12 12.2(7) . .
C36 C35 C34 C33 -165.7(4) . .
C53 C52 C51 C50 -161.1(4) . .
C53 C52 C51 C54B 12.1(8) . .
C53 C52 C51 C54A 12.0(7) . .
C79 C78 C75 C74 70.1(5) . .
C79 C78 C75 C70 -107.8(5) . .
C79 C78 C77 O6 7.4(6) . 2_667
C79 C78 C77 C76 -171.7(4) . .
C69 C68 C67 C66 164.5(4) . .
C69 C68 C67 C70 -4.4(6) . .
C61 C62 C59B C58B -80.1(9) . .
C61 C62 C59B C54A 91.4(11) . .
C61 C62 C63 O18 -8.8(7) . .
C61 C62 C63 C64 167.5(4) . .
C61 C62 C59A C54B 106.2(12) . .
C61 C62 C59A C58A -84.7(8) . .
C73 C72 C71 C70 0.2(9) . .
C40 C41 C42 C43 2.4(11) . .
C58B C59B C54A C51 177.7(9) . .
C58B C59B C54A C55A 1.8(14) . .
C39 C38 C35 C36 71.8(6) . .
C39 C38 C35 C34 -105.3(5) . .
C39 C38 C43 C46 173.9(4) . .
C39 C38 C43 C42 -3.1(7) . .
C39 C40 C41 C42 -3.6(11) . .
C84 N2 C86 N1 54.7(4) . .
C84 N2 C82 P1 -59.8(3) . .
C84 N3 C85 N1 -55.8(4) . .
C84 N3 C83 P1 60.4(3) . .
C56B C55A C54A C59B -0.1(16) . .
C56B C55A C54A C51 -176.1(14) . .
C34 C35 C36 O13 -10.1(6) . .
C34 C35 C36 C37 169.6(4) . .
C41 C40 C39 C38 1.4(10) . .
C29 C30 C31 O11 10.0(7) . .
C29 C30 C31 C32 -170.0(4) . .
C57B C56B C55A C54A -1.8(18) . .
C55B C54B C59A C62 172.3(10) . .
C55B C54B C59A C58A 3.1(16) . .
C49 C50 C51 C52 169.0(4) . .
C49 C50 C51 C54B -5.1(7) . .
C49 C50 C51 C54A -2.9(8) . .
C59A C62 C59B C58B -86(2) . .
C59A C62 C59B C54A 85(2) . .
C59A C62 C63 O18 176.3(6) . .
C59A C62 C63 C64 -7.4(8) . .
C59A C62 C61 O19 -174.8(5) . .
C59A C62 C61 C60 10.7(7) . .
C59A C54B C55B C56A -5.7(18) . .
C59A C58A C57A C56A -1.3(13) . .
C58A C57A C56A C55B -1.3(18) . .
C55A C56B C57B C58B 1.8(17) . .
C54A C59B C58B C57B -1.7(12) . .
C54A C51 C54B C55B -80(3) . .
C54A C51 C54B C59A 95(3) . .
